data_7159232
loop_
_publ_author_name
'Singh, Hanuman'
'Pragya, Pragya'
'Mittal, Aditya'
'Haridas, V.'

_publ_section_title
;
 Pseudopeptosomes: non-lipidated vesicular assemblies from
 bispidine-appended pseudopeptides.
;
_journal_issue 17
_journal_name_full 'Organic &amp; biomolecular chemistry'
_journal_page_first 3557
_journal_page_last 3566
_journal_paper_doi 10.1039/d3ob00201b
_journal_volume 21
_journal_year 2023
_chemical_absolute_configuration unk
_chemical_formula_moiety 'C29 H52 N4 O6'
_chemical_formula_sum 'C29 H52 N4 O6'
_chemical_formula_weight 552.760
_space_group_crystal_system monoclinic
_space_group_IT_number 4
_space_group_name_Hall 'P 2yb'
_space_group_name_H-M_alt 'P 1 21 1'
_symmetry_Int_Tables_number 4
_atom_sites_solution_primary iterative
_audit_creation_date 2022-04-28
_audit_creation_method
;
Olex2 1.5
(compiled 2021.08.20 svn.r13c46975 for OlexSys, GUI svn.r6396)
;
_audit_update_record
;
2022-05-11 deposited with the CCDC.	2023-02-20 downloaded from the CCDC.
;
_cell_angle_alpha 90
_cell_angle_beta 102.219(3)
_cell_angle_gamma 90
_cell_formula_units_Z 2
_cell_length_a 6.6858(4)
_cell_length_b 26.2740(17)
_cell_length_c 11.3518(7)
_cell_measurement_reflns_used 9971
_cell_measurement_temperature 273(2)
_cell_measurement_theta_max 27.05
_cell_measurement_theta_min 2.40
_cell_volume 1948.9(2)
_computing_cell_refinement 'SAINT v8.37A (Bruker, 2015)'
_computing_data_reduction 'SAINT v8.37A (Bruker, 2015)'
_computing_molecular_graphics 'Olex2 1.5 (Dolomanov et al., 2009)'
_computing_publication_material 'Olex2 1.5 (Dolomanov et al., 2009)'
_computing_structure_refinement 'olex2.refine 1.5 (Bourhis et al., 2015)'
_computing_structure_solution 'olex2.solve 1.5 (Bourhis et al., 2015)'
_diffrn_ambient_temperature 273.15
_diffrn_measured_fraction_theta_full 0.9992
_diffrn_measured_fraction_theta_max 0.9976
_diffrn_measurement_device_type 'Bruker APEX-II CCD'
_diffrn_measurement_method '\f and \w scans'
_diffrn_radiation_type 'Mo K\a'
_diffrn_radiation_wavelength 0.71073
_diffrn_reflns_av_R_equivalents 0.0739
_diffrn_reflns_av_unetI/netI 0.0494
_diffrn_reflns_Laue_measured_fraction_full 0.9992
_diffrn_reflns_Laue_measured_fraction_max 0.9976
_diffrn_reflns_limit_h_max 8
_diffrn_reflns_limit_h_min -8
_diffrn_reflns_limit_k_max 35
_diffrn_reflns_limit_k_min -35
_diffrn_reflns_limit_l_max 15
_diffrn_reflns_limit_l_min -15
_diffrn_reflns_number 64410
_diffrn_reflns_point_group_measured_fraction_full 0.9990
_diffrn_reflns_point_group_measured_fraction_max 0.9970
_diffrn_reflns_theta_full 25.2417
_diffrn_reflns_theta_max 28.32
_diffrn_reflns_theta_min 1.55
_diffrn_source_current 1.0
_diffrn_source_power 0.05
_diffrn_source_voltage 50.0
_diffrn_standards_number 0
_exptl_absorpt_coefficient_mu 0.066
_exptl_absorpt_correction_T_max 0.7457
_exptl_absorpt_correction_T_min 0.6801
_exptl_absorpt_process_details
;
SADABS-2016/2 (Bruker,2016/2) was used for absorption correction.
wR2(int) was 0.1543 before and 0.0661 after correction.
The Ratio of minimum to maximum transmission is 0.9120.
The \l/2 correction factor is Not present.
;
_exptl_crystal_colour colorless
_exptl_crystal_density_diffrn 0.942
_exptl_crystal_description needle
_exptl_crystal_F_000 604.288
_refine_diff_density_max 0.1646
_refine_diff_density_min -0.1813
_refine_diff_density_rms 0.0408
_refine_ls_abs_structure_details 'Hooft, R.W.W., Straver, L.H., Spek, A.L. (2010). J. Appl. Cryst., 43, 665-668.'
_refine_ls_abs_structure_Flack -0.8(4)
_refine_ls_d_res_high 0.7492
_refine_ls_d_res_low 13.1370
_refine_ls_extinction_coef 0.025(3)
_refine_ls_extinction_expression Fc^*^=kFc[1+0.001xFc^2^\l^3^/sin(2\q)]^-1/4^
_refine_ls_goodness_of_fit_ref 0.9893
_refine_ls_hydrogen_treatment constr
_refine_ls_matrix_type full
_refine_ls_number_constraints 77
_refine_ls_number_parameters 363
_refine_ls_number_reflns 9644
_refine_ls_number_restraints 37
_refine_ls_restrained_S_all 0.9874
_refine_ls_R_factor_all 0.1138
_refine_ls_R_factor_gt 0.0505
_refine_ls_shift/su_max -0.0019
_refine_ls_shift/su_mean 0.0001
_refine_ls_structure_factor_coef Fsqd
_refine_ls_weighting_details 'w=1/[\s^2^(Fo^2^)+(0.0837P)^2^] where P=(Fo^2^+2Fc^2^)/3'
_refine_ls_weighting_scheme calc
_refine_ls_wR_factor_gt 0.1282
_refine_ls_wR_factor_ref 0.1644
_reflns_Friedel_coverage 0.996
_reflns_limit_h_max 8
_reflns_limit_h_min -8
_reflns_limit_k_max 34
_reflns_limit_k_min -34
_reflns_limit_l_max 15
_reflns_limit_l_min -15
_reflns_number_gt 4909
_reflns_number_total 9644
_reflns_threshold_expression I>=2u(I)
_cod_data_source_file d3ob00201b2.cif
_cod_data_source_block BL2
_cod_depositor_comments 'Adding full bibliography for 7159232--7159233.cif.'
_cod_original_sg_symbol_Hall ' P 2yb'
_cod_database_code 7159232
_olex2_refinement_description
;
1. Fixed Uiso
 At 1.2 times of:
  All C(H) groups, All C(H,H) groups, All N(H) groups
 At 1.5 times of:
  All C(H,H,H) groups
2. Rigid body (RIGU) restrains
 C12, C17, C13, C16
 with sigma for 1-2 distances of 0.004 and sigma for 1-3 distances of 0.004
 C20, N4, H4, C25
 with sigma for 1-2 distances of 0.004 and sigma for 1-3 distances of 0.004
 N4, C25, C20
 with sigma for 1-2 distances of 0.004 and sigma for 1-3 distances of 0.004
3.a Ternary CH refined with riding coordinates:
 C5(H5), C12(H12), C20(H20), C15(H15), C22(H22), C2(H2)
3.b Secondary CH2 refined with riding coordinates:
 C17(H17a,H17b), C21(H21a,H21b), C16(H16a,H16b), C18(H18a,H18b), C14(H14a,
 H14b), C13(H13a,H13b), C4(H4a,H4b)
3.c Aromatic/amide H refined with riding coordinates:
 N4(H4), N1(H1)
3.d Idealised Me refined as rotating group:
 C10(H10a,H10b,H10c), C29(H29a,H29b,H29c), C28(H28a,H28b,H28c), C3(H3a,H3b,
 H3c), C9(H9a,H9b,H9c), C27(H27a,H27b,H27c), C8(H8a,H8b,H8c), C23(H23a,H23b,
 H23c), C24(H24a,H24b,H24c), C1(H1a,H1b,H1c)
;
_smtbx_masks_void_probe_radius 1.2
_smtbx_masks_void_truncation_radius 1.2
_olex2_submission_special_instructions 'No special instructions were received'

loop_
_space_group_symop_id
_space_group_symop_operation_xyz
1 x,y,z
2 -x,y+1/2,-z

loop_
_atom_site_label
_atom_site_type_symbol
_atom_site_fract_x
_atom_site_fract_y
_atom_site_fract_z
_atom_site_U_iso_or_equiv
_atom_site_adp_type
_atom_site_occupancy
_atom_site_refinement_flags_posn
_atom_site_refinement_flags_adp
O3 O 0.8109(2) 0.49429(6) 0.65845(16) 0.0748(4) Uani 1.000000 . .
O6 O -0.0420(2) 0.35885(6) 0.61279(18) 0.0809(5) Uani 1.000000 . .
O4 O 0.3156(3) 0.54043(7) 0.72192(15) 0.0769(5) Uani 1.000000 . .
O5 O 0.2770(3) 0.35484(7) 0.5766(2) 0.0952(6) Uani 1.000000 . .
N4 N 0.1299(3) 0.42929(7) 0.61217(17) 0.0650(5) Uani 1.000000 . U
N2 N 0.8212(3) 0.49526(8) 0.85712(18) 0.0694(5) Uani 1.000000 . .
N1 N 1.0095(3) 0.59491(8) 0.81214(19) 0.0739(5) Uani 1.000000 . .
O1 O 1.2316(3) 0.63345(8) 0.95427(19) 0.0977(6) Uani 1.000000 . .
O2 O 0.8939(3) 0.65212(8) 0.9319(2) 0.1076(7) Uani 1.000000 . .
C11 C 0.8130(3) 0.51886(10) 0.7517(2) 0.0648(6) Uani 1.000000 . .
N3 N 0.4042(3) 0.47067(9) 0.83501(17) 0.0734(6) Uani 1.000000 . .
C25 C 0.1347(4) 0.37892(10) 0.5979(2) 0.0719(6) Uani 1.000000 . U
C6 C 1.0315(4) 0.62968(11) 0.9009(3) 0.0780(7) Uani 1.000000 . .
C19 C 0.3431(3) 0.49434(11) 0.7275(2) 0.0657(6) Uani 1.000000 . .
C5 C 0.8104(4) 0.57722(9) 0.7462(2) 0.0718(7) Uani 1.000000 . .
C17 C 0.4271(4) 0.49994(12) 0.9479(2) 0.0841(8) Uani 1.000000 . U
C21 C 0.2728(5) 0.49584(11) 0.5022(2) 0.0855(8) Uani 1.000000 . .
C12 C 0.6417(4) 0.49437(12) 1.0254(2) 0.0816(7) Uani 1.000000 . U
C16 C 0.6976(5) 0.43948(13) 1.0481(3) 0.0955(9) Uani 1.000000 . U
C20 C 0.3066(4) 0.46283(9) 0.6124(2) 0.0635(6) Uani 1.000000 . U
C18 C 0.4711(4) 0.41743(11) 0.8498(2) 0.0768(7) Uani 1.000000 . .
C26 C -0.0729(4) 0.30362(10) 0.6174(3) 0.0908(9) Uani 1.000000 . .
C7 C 1.2986(5) 0.66643(14) 1.0578(3) 0.1033(10) Uani 1.000000 . .
C15 C 0.6888(4) 0.41507(11) 0.9276(2) 0.0780(7) Uani 1.000000 . .
C14 C 0.8459(4) 0.44001(10) 0.8654(3) 0.0806(7) Uani 1.000000 . .
C13 C 0.8023(4) 0.52169(12) 0.9691(2) 0.0824(7) Uani 1.000000 . U
C22 C 0.2878(6) 0.46658(14) 0.3857(2) 0.1088(11) Uani 1.000000 . .
C10 C 1.2535(10) 0.72058(16) 1.0233(5) 0.164(2) Uani 1.000000 . .
C29 C -0.0707(7) 0.28038(16) 0.4972(4) 0.1394(15) Uani 1.000000 . .
C4 C 0.7617(6) 0.59490(12) 0.6182(3) 0.1051(11) Uani 1.000000 . .
C28 C -0.2830(6) 0.29884(13) 0.6487(5) 0.1362(16) Uani 1.000000 . .
C2 C 0.7122(9) 0.65287(15) 0.6037(4) 0.153(2) Uani 1.000000 . .
C3 C 0.5104(13) 0.6637(2) 0.6422(8) 0.226(3) Uani 1.000000 . .
C9 C 1.5275(6) 0.6566(2) 1.0877(5) 0.165(2) Uani 1.000000 . .
C27 C 0.0857(6) 0.28173(16) 0.7188(5) 0.1393(16) Uani 1.000000 . .
C8 C 1.1972(8) 0.65138(19) 1.1618(4) 0.1446(15) Uani 1.000000 . .
C23 C 0.5047(8) 0.4480(2) 0.3878(4) 0.165(2) Uani 1.000000 . .
C24 C 0.2172(10) 0.5011(2) 0.2775(3) 0.180(2) Uani 1.000000 . .
C1 C 0.6922(13) 0.6648(3) 0.4675(6) 0.250(4) Uani 1.000000 . .
H5 H 0.7047(4) 0.58983(9) 0.7869(2) 0.0862(8) Uiso 1.000000 R .
H17a H 0.3278(4) 0.48804(12) 0.9928(2) 0.1009(9) Uiso 1.000000 R .
H17b H 0.3996(4) 0.53560(12) 0.9291(2) 0.1009(9) Uiso 1.000000 R .
H21a H 0.1385(5) 0.51137(11) 0.4912(2) 0.1026(10) Uiso 1.000000 R .
H21b H 0.3735(5) 0.52297(11) 0.5150(2) 0.1026(10) Uiso 1.000000 R .
H12 H 0.6424(4) 0.51039(12) 1.1034(2) 0.0979(8) Uiso 1.000000 R .
H16a H 0.8343(5) 0.43653(13) 1.0978(3) 0.1146(10) Uiso 1.000000 R .
H16b H 0.6022(5) 0.42300(13) 1.0894(3) 0.1146(10) Uiso 1.000000 R .
H20 H 0.4274(4) 0.44158(9) 0.6135(2) 0.0763(7) Uiso 1.000000 R .
H18a H 0.4691(4) 0.40241(11) 0.7715(2) 0.0921(8) Uiso 1.000000 R .
H18b H 0.3785(4) 0.39823(11) 0.8881(2) 0.0921(8) Uiso 1.000000 R .
H15 H 0.7261(4) 0.37915(11) 0.9412(2) 0.0935(8) Uiso 1.000000 R .
H14a H 0.8312(4) 0.42599(10) 0.7850(3) 0.0967(9) Uiso 1.000000 R .
H14b H 0.9826(4) 0.43206(10) 0.9102(3) 0.0967(9) Uiso 1.000000 R .
H13a H 0.7614(4) 0.55675(12) 0.9513(2) 0.0989(9) Uiso 1.000000 R .
H13b H 0.9334(4) 0.52170(12) 1.0256(2) 0.0989(9) Uiso 1.000000 R .
H22 H 0.1966(6) 0.43702(14) 0.3779(2) 0.1306(14) Uiso 1.000000 R .
H10a H 1.315(6) 0.7291(5) 0.957(3) 0.246(3) Uiso 1.000000 GR .
H10b H 1.1081(10) 0.7254(4) 1.000(4) 0.246(3) Uiso 1.000000 GR .
H10c H 1.308(7) 0.7422(2) 1.0906(14) 0.246(3) Uiso 1.000000 GR .
H29a H -0.175(4) 0.2959(10) 0.4366(7) 0.209(2) Uiso 1.000000 GR .
H29b H 0.061(2) 0.2858(12) 0.4779(16) 0.209(2) Uiso 1.000000 GR .
H29c H -0.096(6) 0.2445(3) 0.5000(10) 0.209(2) Uiso 1.000000 GR .
H4a H 0.8773(6) 0.58746(12) 0.5818(3) 0.1261(13) Uiso 1.000000 R .
H4b H 0.6452(6) 0.57579(12) 0.5746(3) 0.1261(13) Uiso 1.000000 R .
H28a H -0.2811(15) 0.3152(11) 0.7245(15) 0.204(2) Uiso 1.000000 GR .
H28b H -0.3839(9) 0.3148(12) 0.5869(15) 0.204(2) Uiso 1.000000 GR .
H28c H -0.316(2) 0.26351(13) 0.654(3) 0.204(2) Uiso 1.000000 GR .
H2 H 0.8232(9) 0.67294(15) 0.6524(4) 0.183(2) Uiso 1.000000 R .
H3a H 0.497(5) 0.6996(4) 0.654(6) 0.339(5) Uiso 1.000000 GR .
H3b H 0.3982(15) 0.652(2) 0.581(3) 0.339(5) Uiso 1.000000 GR .
H3c H 0.509(5) 0.646(2) 0.716(4) 0.339(5) Uiso 1.000000 GR .
H9a H 1.5523(6) 0.6214(5) 1.108(4) 0.248(3) Uiso 1.000000 GR .
H9b H 1.5842(13) 0.6647(17) 1.0191(16) 0.248(3) Uiso 1.000000 GR .
H9c H 1.5906(11) 0.6774(14) 1.155(3) 0.248(3) Uiso 1.000000 GR .
H27a H 0.2198(6) 0.2884(12) 0.7045(17) 0.209(2) Uiso 1.000000 GR .
H27b H 0.073(3) 0.2972(10) 0.7935(7) 0.209(2) Uiso 1.000000 GR .
H27c H 0.066(3) 0.2457(2) 0.723(2) 0.209(2) Uiso 1.000000 GR .
H8a H 1.0571(19) 0.6624(13) 1.1442(17) 0.217(2) Uiso 1.000000 GR .
H8b H 1.203(5) 0.6151(2) 1.172(2) 0.217(2) Uiso 1.000000 GR .
H8c H 1.269(4) 0.6673(12) 1.2348(8) 0.217(2) Uiso 1.000000 GR .
H23a H 0.587(2) 0.4760(4) 0.372(4) 0.247(3) Uiso 1.000000 GR .
H23b H 0.563(3) 0.4340(16) 0.4656(14) 0.247(3) Uiso 1.000000 GR .
H23c H 0.5009(11) 0.4222(13) 0.327(3) 0.247(3) Uiso 1.000000 GR .
H24a H 0.079(3) 0.5119(16) 0.275(3) 0.270(4) Uiso 1.000000 GR .
H24b H 0.305(5) 0.5303(10) 0.284(2) 0.270(4) Uiso 1.000000 GR .
H24c H 0.223(8) 0.4828(7) 0.2050(5) 0.270(4) Uiso 1.000000 GR .
H1a H 0.571(7) 0.649(3) 0.4219(10) 0.375(6) Uiso 1.000000 GR .
H1b H 0.683(14) 0.7010(3) 0.4552(13) 0.375(6) Uiso 1.000000 GR .
H1c H 0.810(6) 0.652(3) 0.441(2) 0.375(6) Uiso 1.000000 GR .
H4 H 0.0174(3) 0.44292(7) 0.62176(17) 0.0780(6) Uiso 1.000000 R U
H1 H 1.1178(3) 0.58256(8) 0.79340(19) 0.0887(7) Uiso 1.000000 R .

loop_
_atom_site_aniso_label
_atom_site_aniso_U_11
_atom_site_aniso_U_22
_atom_site_aniso_U_33
_atom_site_aniso_U_12
_atom_site_aniso_U_13
_atom_site_aniso_U_23
O3 0.0683(10) 0.0803(11) 0.0746(11) 0.0051(8) 0.0126(8) 0.0000(9)
O6 0.0587(10) 0.0643(10) 0.1227(14) -0.0030(8) 0.0259(9) 0.0007(9)
O4 0.0705(11) 0.0839(13) 0.0779(11) -0.0023(8) 0.0197(8) -0.0101(9)
O5 0.0721(12) 0.0893(12) 0.1328(17) 0.0019(10) 0.0412(11) -0.0173(12)
N4 0.0528(10) 0.0676(12) 0.0768(12) -0.0023(8) 0.0187(9) -0.0032(9)
N2 0.0672(12) 0.0709(12) 0.0723(13) 0.0015(9) 0.0200(9) 0.0031(10)
N1 0.0583(12) 0.0776(13) 0.0857(14) 0.0021(9) 0.0148(10) -0.0147(12)
O1 0.0706(12) 0.1169(15) 0.1025(14) -0.0073(10) 0.0115(9) -0.0505(12)
O2 0.0827(14) 0.1032(15) 0.1339(18) 0.0139(11) 0.0160(12) -0.0407(13)
C11 0.0477(12) 0.0773(15) 0.0675(16) 0.0012(10) 0.0077(10) 0.0022(13)
N3 0.0616(12) 0.0986(15) 0.0592(12) 0.0024(10) 0.0111(9) -0.0105(11)
C25 0.0588(15) 0.0794(16) 0.0771(16) -0.0048(11) 0.0133(12) -0.0008(11)
C6 0.0631(16) 0.0827(17) 0.0895(18) 0.0004(13) 0.0189(13) -0.0132(15)
C19 0.0462(11) 0.0839(18) 0.0683(16) -0.0032(11) 0.0150(10) -0.0042(14)
C5 0.0550(14) 0.0743(16) 0.0821(17) -0.0017(11) 0.0053(12) 0.0048(12)
C17 0.0771(16) 0.122(2) 0.0542(13) 0.0048(14) 0.0163(11) -0.0111(14)
C21 0.102(2) 0.0918(18) 0.0602(15) -0.0273(15) 0.0108(13) -0.0003(14)
C12 0.0747(15) 0.115(2) 0.0545(13) -0.0020(13) 0.0115(10) 0.0026(13)
C16 0.0905(19) 0.129(2) 0.0644(17) -0.0080(15) 0.0115(13) 0.0189(15)
C20 0.0543(12) 0.0789(15) 0.0580(13) -0.0096(10) 0.0133(9) -0.0046(11)
C18 0.0719(15) 0.0954(19) 0.0645(15) -0.0089(13) 0.0177(12) 0.0001(13)
C26 0.0790(18) 0.0606(15) 0.136(3) -0.0024(13) 0.0295(18) 0.0044(16)
C7 0.090(2) 0.116(3) 0.103(2) -0.0105(17) 0.0169(17) -0.049(2)
C15 0.0784(16) 0.0873(18) 0.0686(15) -0.0004(13) 0.0165(12) 0.0224(13)
C14 0.0709(16) 0.0813(18) 0.0931(19) 0.0109(12) 0.0255(14) 0.0167(14)
C13 0.0699(15) 0.104(2) 0.0715(16) 0.0021(13) 0.0116(11) -0.0007(14)
C22 0.141(3) 0.116(2) 0.0629(17) -0.047(2) 0.0081(17) -0.0036(17)
C10 0.198(5) 0.099(3) 0.180(5) -0.036(3) 0.006(4) -0.032(3)
C29 0.135(3) 0.128(3) 0.151(3) -0.031(2) 0.019(3) -0.046(3)
C4 0.112(3) 0.0860(19) 0.101(2) -0.0212(17) -0.0147(18) 0.0200(18)
C28 0.091(2) 0.085(2) 0.245(5) -0.0173(17) 0.063(3) 0.015(3)
C2 0.173(4) 0.098(3) 0.149(4) -0.035(3) -0.052(3) 0.027(3)
C3 0.209(7) 0.131(4) 0.306(10) 0.067(4) -0.017(6) 0.044(5)
C9 0.081(2) 0.228(5) 0.173(4) -0.015(3) -0.003(2) -0.109(4)
C27 0.099(3) 0.131(3) 0.193(4) 0.014(2) 0.042(3) 0.052(3)
C8 0.160(4) 0.167(4) 0.107(3) 0.002(3) 0.031(3) -0.029(3)
C23 0.148(4) 0.259(6) 0.104(3) -0.015(4) 0.062(3) -0.042(3)
C24 0.245(6) 0.209(5) 0.069(2) -0.045(4) -0.005(3) 0.018(3)
C1 0.305(9) 0.186(5) 0.196(6) -0.091(5) -0.088(6) 0.120(5)

loop_
_atom_type_symbol
_atom_type_scat_dispersion_real
_atom_type_scat_dispersion_imag
_atom_type_scat_Cromer_Mann_a1
_atom_type_scat_Cromer_Mann_a2
_atom_type_scat_Cromer_Mann_a3
_atom_type_scat_Cromer_Mann_a4
_atom_type_scat_Cromer_Mann_b1
_atom_type_scat_Cromer_Mann_b2
_atom_type_scat_Cromer_Mann_b3
_atom_type_scat_Cromer_Mann_b4
_atom_type_scat_Cromer_Mann_c
_atom_type_scat_source
_atom_type_scat_dispersion_source
C 0.00347 0.00161 2.31000 1.02000 1.58860 0.86500 20.84390 10.20750 0.56870 51.65120 0.21560 'International Tables Volume C Table 6.1.1.4 (pp. 500-502)' 'Henke, Gullikson and Davis, At. Data and Nucl. Data Tables, 1993, 54, 2'
H 0.00000 0.00000 0.49300 0.32291 0.14019 0.04081 10.51090 26.12570 3.14236 57.79970 0.00304 'International Tables Volume C Table 6.1.1.4 (pp. 500-502)' 'Henke, Gullikson and Davis, At. Data and Nucl. Data Tables, 1993, 54, 2'
N 0.00653 0.00323 12.21260 3.13220 2.01250 1.16630 0.00570 9.89330 28.99750 0.58260 -11.52900 'International Tables Volume C Table 6.1.1.4 (pp. 500-502)' 'Henke, Gullikson and Davis, At. Data and Nucl. Data Tables, 1993, 54, 2'
O 0.01158 0.00611 3.04850 2.28680 1.54630 0.86700 13.27710 5.70110 0.32390 32.90890 0.25080 'International Tables Volume C Table 6.1.1.4 (pp. 500-502)' 'Henke, Gullikson and Davis, At. Data and Nucl. Data Tables, 1993, 54, 2'

loop_
_geom_angle_atom_site_label_1
_geom_angle_atom_site_label_2
_geom_angle_atom_site_label_3
_geom_angle
_geom_angle_site_symmetry_1
_geom_angle_site_symmetry_3
_geom_angle_publ_flag
C26 O6 C25 121.94(19) . . ?
C20 N4 C25 123.60(19) . . ?
H4 N4 C25 118.20(13) . . ?
H4 N4 C20 118.20(12) . . ?
C14 N2 C11 120.0(2) . . ?
C13 N2 C11 123.8(2) . . ?
C13 N2 C14 116.1(2) . . ?
C5 N1 C6 123.0(2) . . ?
H1 N1 C6 118.52(13) . . ?
H1 N1 C5 118.52(13) . . ?
C7 O1 C6 120.9(2) . . ?
N2 C11 O3 120.9(2) . . ?
C5 C11 O3 119.2(2) . . ?
C5 C11 N2 119.8(2) . . ?
C17 N3 C19 120.0(2) . . ?
C18 N3 C19 124.6(2) . . ?
C18 N3 C17 115.1(2) . . ?
O5 C25 O6 125.0(2) . . ?
N4 C25 O6 109.3(2) . . ?
N4 C25 O5 125.7(2) . . ?
O1 C6 N1 109.1(2) . . ?
O2 C6 N1 125.5(2) . . ?
O2 C6 O1 125.3(2) . . ?
N3 C19 O4 121.0(2) . . ?
C20 C19 O4 119.9(2) . . ?
C20 C19 N3 119.1(2) . . ?
C11 C5 N1 107.25(18) . . ?
C4 C5 N1 112.8(2) . . ?
C4 C5 C11 110.4(2) . . ?
H5 C5 N1 108.78(14) . . ?
H5 C5 C11 108.78(13) . . ?
H5 C5 C4 108.78(18) . . ?
C12 C17 N3 111.3(2) . . ?
H17a C17 N3 109.36(14) . . ?
H17a C17 C12 109.36(14) . . ?
H17b C17 N3 109.36(15) . . ?
H17b C17 C12 109.36(17) . . ?
H17b C17 H17a 108.0 . . ?
C22 C21 C20 113.5(2) . . ?
H21a C21 C20 108.86(15) . . ?
H21a C21 C22 108.86(19) . . ?
H21b C21 C20 108.86(13) . . ?
H21b C21 C22 108.86(16) . . ?
H21b C21 H21a 107.7 . . ?
C16 C12 C17 111.2(2) . . ?
C13 C12 C17 111.8(2) . . ?
C13 C12 C16 110.5(2) . . ?
H12 C12 C17 107.73(14) . . ?
H12 C12 C16 107.73(15) . . ?
H12 C12 C13 107.73(15) . . ?
C15 C16 C12 107.1(2) . . ?
H16a C16 C12 110.29(15) . . ?
H16a C16 C15 110.29(16) . . ?
H16b C16 C12 110.29(16) . . ?
H16b C16 C15 110.29(15) . . ?
H16b C16 H16a 108.5 . . ?
C19 C20 N4 108.06(17) . . ?
C21 C20 N4 111.41(19) . . ?
C21 C20 C19 111.7(2) . . ?
H20 C20 N4 108.53(12) . . ?
H20 C20 C19 108.53(13) . . ?
H20 C20 C21 108.53(15) . . ?
C15 C18 N3 109.5(2) . . ?
H18a C18 N3 109.78(12) . . ?
H18a C18 C15 109.78(14) . . ?
H18b C18 N3 109.78(12) . . ?
H18b C18 C15 109.78(13) . . ?
H18b C18 H18a 108.2 . . ?
C29 C26 O6 110.0(3) . . ?
C28 C26 O6 103.5(2) . . ?
C28 C26 C29 111.4(3) . . ?
C27 C26 O6 108.9(3) . . ?
C27 C26 C29 113.6(3) . . ?
C27 C26 C28 109.0(3) . . ?
C10 C7 O1 110.3(3) . . ?
C9 C7 O1 101.7(2) . . ?
C9 C7 C10 111.1(4) . . ?
C8 C7 O1 111.0(3) . . ?
C8 C7 C10 110.5(4) . . ?
C8 C7 C9 111.9(4) . . ?
C18 C15 C16 110.9(2) . . ?
C14 C15 C16 109.8(2) . . ?
C14 C15 C18 112.1(2) . . ?
H15 C15 C16 107.95(16) . . ?
H15 C15 C18 107.95(15) . . ?
H15 C15 C14 107.95(15) . . ?
C15 C14 N2 112.1(2) . . ?
H14a C14 N2 109.20(15) . . ?
H14a C14 C15 109.20(16) . . ?
H14b C14 N2 109.20(13) . . ?
H14b C14 C15 109.20(14) . . ?
H14b C14 H14a 107.9 . . ?
C12 C13 N2 109.4(2) . . ?
H13a C13 N2 109.79(14) . . ?
H13a C13 C12 109.79(16) . . ?
H13b C13 N2 109.79(13) . . ?
H13b C13 C12 109.79(14) . . ?
H13b C13 H13a 108.2 . . ?
C23 C22 C21 112.3(3) . . ?
C24 C22 C21 109.2(4) . . ?
C24 C22 C23 109.6(4) . . ?
H22 C22 C21 108.58(15) . . ?
H22 C22 C23 108.6(3) . . ?
H22 C22 C24 108.6(2) . . ?
H10a C10 C7 109.5 . . ?
H10b C10 C7 109.5 . . ?
H10b C10 H10a 109.5 . . ?
H10c C10 C7 109.5 . . ?
H10c C10 H10a 109.5 . . ?
H10c C10 H10b 109.5 . . ?
H29a C29 C26 109.5 . . ?
H29b C29 C26 109.5 . . ?
H29b C29 H29a 109.5 . . ?
H29c C29 C26 109.5 . . ?
H29c C29 H29a 109.5 . . ?
H29c C29 H29b 109.5 . . ?
C2 C4 C5 113.8(3) . . ?
H4a C4 C5 108.79(18) . . ?
H4a C4 C2 108.8(3) . . ?
H4b C4 C5 108.79(14) . . ?
H4b C4 C2 108.8(2) . . ?
H4b C4 H4a 107.7 . . ?
H28a C28 C26 109.5 . . ?
H28b C28 C26 109.5 . . ?
H28b C28 H28a 109.5 . . ?
H28c C28 C26 109.5 . . ?
H28c C28 H28a 109.5 . . ?
H28c C28 H28b 109.5 . . ?
C3 C2 C4 109.3(4) . . ?
C1 C2 C4 105.9(5) . . ?
C1 C2 C3 110.5(5) . . ?
H2 C2 C4 110.32(19) . . ?
H2 C2 C3 110.3(4) . . ?
H2 C2 C1 110.3(3) . . ?
H3a C3 C2 109.5 . . ?
H3b C3 C2 109.5 . . ?
H3b C3 H3a 109.5 . . ?
H3c C3 C2 109.5 . . ?
H3c C3 H3a 109.5 . . ?
H3c C3 H3b 109.5 . . ?
H9a C9 C7 109.5 . . ?
H9b C9 C7 109.5 . . ?
H9b C9 H9a 109.5 . . ?
H9c C9 C7 109.5 . . ?
H9c C9 H9a 109.5 . . ?
H9c C9 H9b 109.5 . . ?
H27a C27 C26 109.5 . . ?
H27b C27 C26 109.5 . . ?
H27b C27 H27a 109.5 . . ?
H27c C27 C26 109.5 . . ?
H27c C27 H27a 109.5 . . ?
H27c C27 H27b 109.5 . . ?
H8a C8 C7 109.5 . . ?
H8b C8 C7 109.5 . . ?
H8b C8 H8a 109.5 . . ?
H8c C8 C7 109.5 . . ?
H8c C8 H8a 109.5 . . ?
H8c C8 H8b 109.5 . . ?
H23a C23 C22 109.5 . . ?
H23b C23 C22 109.5 . . ?
H23b C23 H23a 109.5 . . ?
H23c C23 C22 109.5 . . ?
H23c C23 H23a 109.5 . . ?
H23c C23 H23b 109.5 . . ?
H24a C24 C22 109.5 . . ?
H24b C24 C22 109.5 . . ?
H24b C24 H24a 109.5 . . ?
H24c C24 C22 109.5 . . ?
H24c C24 H24a 109.5 . . ?
H24c C24 H24b 109.5 . . ?
H1a C1 C2 109.5 . . ?
H1b C1 C2 109.5 . . ?
H1b C1 H1a 109.5 . . ?
H1c C1 C2 109.5 . . ?
H1c C1 H1a 109.5 . . ?
H1c C1 H1b 109.5 . . ?

loop_
_geom_bond_atom_site_label_1
_geom_bond_atom_site_label_2
_geom_bond_distance
_geom_bond_site_symmetry_2
_geom_bond_publ_flag
O3 C11 1.238(3) . ?
O6 C25 1.337(3) . ?
O6 C26 1.468(3) . ?
O4 C19 1.224(3) . ?
O5 C25 1.209(3) . ?
N4 C25 1.334(3) . ?
N4 C20 1.474(3) . ?
N4 H4 0.8600 . ?
N2 C11 1.338(3) . ?
N2 C14 1.462(3) . ?
N2 C13 1.478(3) . ?
N1 C6 1.345(3) . ?
N1 C5 1.458(3) . ?
N1 H1 0.8600 . ?
O1 C6 1.350(3) . ?
O1 C7 1.452(3) . ?
O2 C6 1.206(3) . ?
C11 C5 1.534(4) . ?
N3 C19 1.354(3) . ?
N3 C17 1.475(3) . ?
N3 C18 1.467(3) . ?
C19 C20 1.522(3) . ?
C5 C4 1.494(4) . ?
C5 H5 0.9800 . ?
C17 C12 1.522(4) . ?
C17 H17a 0.9700 . ?
C17 H17b 0.9700 . ?
C21 C20 1.499(3) . ?
C21 C22 1.551(4) . ?
C21 H21a 0.9700 . ?
C21 H21b 0.9700 . ?
C12 C16 1.499(4) . ?
C12 C13 1.538(4) . ?
C12 H12 0.9800 . ?
C16 C15 1.500(4) . ?
C16 H16a 0.9700 . ?
C16 H16b 0.9700 . ?
C20 H20 0.9800 . ?
C18 C15 1.536(4) . ?
C18 H18a 0.9700 . ?
C18 H18b 0.9700 . ?
C26 C29 1.498(5) . ?
C26 C28 1.526(4) . ?
C26 C27 1.504(5) . ?
C7 C10 1.489(6) . ?
C7 C9 1.518(5) . ?
C7 C8 1.533(6) . ?
C15 C14 1.531(4) . ?
C15 H15 0.9800 . ?
C14 H14a 0.9700 . ?
C14 H14b 0.9700 . ?
C13 H13a 0.9700 . ?
C13 H13b 0.9700 . ?
C22 C23 1.526(6) . ?
C22 C24 1.519(6) . ?
C22 H22 0.9800 . ?
C10 H10a 0.9600 . ?
C10 H10b 0.9600 . ?
C10 H10c 0.9600 . ?
C29 H29a 0.9600 . ?
C29 H29b 0.9600 . ?
C29 H29c 0.9600 . ?
C4 C2 1.560(5) . ?
C4 H4a 0.9700 . ?
C4 H4b 0.9700 . ?
C28 H28a 0.9600 . ?
C28 H28b 0.9600 . ?
C28 H28c 0.9600 . ?
C2 C3 1.531(10) . ?
C2 C1 1.555(8) . ?
C2 H2 0.9800 . ?
C3 H3a 0.9600 . ?
C3 H3b 0.9600 . ?
C3 H3c 0.9600 . ?
C9 H9a 0.9600 . ?
C9 H9b 0.9600 . ?
C9 H9c 0.9600 . ?
C27 H27a 0.9600 . ?
C27 H27b 0.9600 . ?
C27 H27c 0.9600 . ?
C8 H8a 0.9600 . ?
C8 H8b 0.9600 . ?
C8 H8c 0.9600 . ?
C23 H23a 0.9600 . ?
C23 H23b 0.9600 . ?
C23 H23c 0.9600 . ?
C24 H24a 0.9600 . ?
C24 H24b 0.9600 . ?
C24 H24c 0.9600 . ?
C1 H1a 0.9600 . ?
C1 H1b 0.9600 . ?
C1 H1c 0.9600 . ?

loop_
_smtbx_masks_void_nr
_smtbx_masks_void_average_x
_smtbx_masks_void_average_y
_smtbx_masks_void_average_z
_smtbx_masks_void_volume
_smtbx_masks_void_count_electrons
_smtbx_masks_void_content
1 0.079 0.091 0.657 58.1 0.0 ?
2 -0.496 0.312 0.177 197.2 51.6 ?
3 -0.079 0.591 0.343 58.1 0.0 ?
4 -0.673 0.812 0.823 197.2 51.6 ?

loop_
_restr_rigu_atom_site_label_1
_restr_rigu_atom_site_label_2
_restr_rigu_target_weight_param
_restr_rigu_u13_diff
_restr_rigu_u23_diff
_restr_rigu_u33_diff
N4 C25 0.004000 -0.003319 0.001700 -0.012540
N4 C25 0.004000 -0.003319 0.001700 -0.012540
N4 C20 0.004000 0.001906 -0.002104 0.000766
N4 C20 0.004000 0.001906 -0.002104 0.000766
C25 C20 0.004000 0.004173 -0.002412 0.005031
C25 C20 0.004000 0.004173 -0.002412 0.005031
C17 C12 0.004000 -0.001723 -0.002467 0.004715
C17 C16 0.004000 -0.024552 -0.011094 -0.006321
C17 C13 0.004000 -0.006375 -0.003161 0.008440
C12 C16 0.004000 -0.013325 0.014038 -0.013413
C12 C13 0.004000 0.001288 -0.009919 -0.005118
C16 C13 0.004000 -0.011707 -0.019544 -0.000706
